data_1573781
loop_
_publ_author_name
'Erchinger, Johannes E.'
'Lenz, Madina'
'Mukherjee, Poulami'
'Li, Yan-Bo'
'Suresh, Adhya'
'Daniliuc, Constantin Gabriel'
'Gutierrez, Osvaldo'
'Glorius, Frank'

_publ_section_title
;
 Mechanistic insights into the regiodivergent insertion of
 bicyclo[1.1.0]butanes towards carbocycle-tethered N-heteroarenes
;
_journal_name_full 'Chemical Science'
_journal_paper_doi 10.1039/D4SC08637F
_journal_year 2025
_chemical_formula_sum 'C17 H18 N2 O2 S'
_chemical_formula_weight 314.39
_space_group_crystal_system monoclinic
_space_group_IT_number 14
_space_group_name_Hall '-P 2ybc'
_space_group_name_H-M_alt 'P 1 21/c 1'
_atom_sites_solution_hydrogens geom
_atom_sites_solution_primary direct
_audit_creation_method 'APEX4 v2022.10-1'
_audit_update_record
;
2024-07-10 deposited with the CCDC.	2025-01-26 downloaded from the CCDC.
;
_cell_angle_alpha 90
_cell_angle_beta 95.8740(10)
_cell_angle_gamma 90
_cell_formula_units_Z 4
_cell_length_a 5.75790(10)
_cell_length_b 16.2633(4)
_cell_length_c 16.7223(4)
_cell_measurement_reflns_used 9899
_cell_measurement_temperature 100.(2)
_cell_measurement_theta_max 66.6561
_cell_measurement_theta_min 3.8011
_cell_volume 1557.70(6)
_computing_cell_refinement 'SAINT V8.40B (Bruker AXS LLC, 2019)'
_computing_data_collection 'Bruker APEX4 v2022.10-1 Photon III'
_computing_data_reduction 'SAINT V8.40B (Bruker AXS LLC, 2019)'
_computing_molecular_graphics 'shelXle (C.B. Huebschle, rev 1380)'
_computing_publication_material 'SHELXT 2011/1 (Sheldrick, 2018)'
_computing_structure_refinement 'SHELXL-2019/1 (Sheldrick, 2019)'
_computing_structure_solution 'SHELXT 2019/1 (Sheldrick, 2018)'
_diffrn_ambient_temperature 100.(2)
_diffrn_detector_area_resol_mean 7.3910
_diffrn_measured_fraction_theta_full 0.998
_diffrn_measured_fraction_theta_max 0.998
_diffrn_measurement_device 'Bruker D8 Venture Photon III'
_diffrn_measurement_device_type 'single crystal diffractometer'
_diffrn_measurement_method 'phi/omega scans'
_diffrn_radiation_monochromator 'MX mirror'
_diffrn_radiation_probe x-ray
_diffrn_radiation_type CuK\a
_diffrn_radiation_wavelength 1.54178
_diffrn_reflns_av_R_equivalents 0.0522
_diffrn_reflns_av_unetI/netI 0.0240
_diffrn_reflns_limit_h_max 6
_diffrn_reflns_limit_h_min -6
_diffrn_reflns_limit_k_max 19
_diffrn_reflns_limit_k_min -19
_diffrn_reflns_limit_l_max 19
_diffrn_reflns_limit_l_min -19
_diffrn_reflns_number 28260
_diffrn_reflns_theta_full 66.74
_diffrn_reflns_theta_max 66.74
_diffrn_reflns_theta_min 3.80
_diffrn_source 'Cu ImS'
_diffrn_source_current 1.0
_diffrn_source_power 0.05
_diffrn_source_type 'micro focus tube'
_diffrn_source_voltage 50
_exptl_absorpt_coefficient_mu 1.917
_exptl_absorpt_correction_T_max 0.90
_exptl_absorpt_correction_T_min 0.74
_exptl_absorpt_correction_type multi-scan
_exptl_absorpt_process_details
;
Krause, L., Herbst-Irmer, R., Sheldrick, G. M., Stalke, D. (2015).
"Comparison of silver and molybdenum microfocus X-ray sources for
single-crystal structure determination"
J. Appl. Cryst. 48, 3-10. doi:10.1107/S1600576714022985
;
_exptl_crystal_colour colourless
_exptl_crystal_density_diffrn 1.341
_exptl_crystal_density_method 'not measured'
_exptl_crystal_description prism
_exptl_crystal_F_000 664
_exptl_crystal_size_max 0.185
_exptl_crystal_size_mid 0.073
_exptl_crystal_size_min 0.057
_refine_diff_density_max 0.263
_refine_diff_density_min -0.260
_refine_ls_extinction_method none
_refine_ls_goodness_of_fit_ref 1.039
_refine_ls_hydrogen_treatment constr
_refine_ls_matrix_type full
_refine_ls_number_parameters 270
_refine_ls_number_reflns 2755
_refine_ls_number_restraints 173
_refine_ls_restrained_S_all 1.019
_refine_ls_R_factor_all 0.0392
_refine_ls_R_factor_gt 0.0321
_refine_ls_shift/su_max 0.001
_refine_ls_shift/su_mean 0.000
_refine_ls_structure_factor_coef Fsqd
_refine_ls_weighting_details 'w=1/[\s^2^(Fo^2^)+(0.0304P)^2^+1.2152P] where P=(Fo^2^+2Fc^2^)/3'
_refine_ls_weighting_scheme calc
_refine_ls_wR_factor_gt 0.0753
_refine_ls_wR_factor_ref 0.0796
_reflns_Friedel_coverage 0.000
_reflns_number_gt 2397
_reflns_number_total 2755
_reflns_threshold_expression 'I > 2\s(I)'
_cod_data_source_file d4sc08637f2.cif
_cod_data_source_block glo10601_4aj-minor_regioisomer
_cod_database_code 1573781

loop_
_space_group_symop_operation_xyz
'x, y, z'
'-x, y+1/2, -z+1/2'
'-x, -y, -z'
'x, -y-1/2, z-1/2'

loop_
_atom_site_type_symbol
_atom_site_label
_atom_site_fract_x
_atom_site_fract_y
_atom_site_fract_z
_atom_site_U_iso_or_equiv
_atom_site_adp_type
_atom_site_calc_flag
_atom_site_refinement_flags_adp
_atom_site_refinement_flags_occupancy
_atom_site_refinement_flags_posn
_atom_site_occupancy
_atom_site_disorder_assembly
_atom_site_disorder_group
S S1 0.06601(7) 0.27520(2) 0.71544(2) 0.02000(13) Uani d . . . 1.000000 . .
C C1 0.1969(3) 0.36312(10) 0.66887(9) 0.0150(3) Uani d . . . 1.000000 . .
C C2 0.0559(3) 0.37347(10) 0.58463(9) 0.0159(3) Uani d . . . 1.000000 . .
H H2A -0.092050 0.342033 0.578439 0.019000 Uiso calc U . R 1.000000 . .
H H2B 0.029392 0.431537 0.568434 0.019000 Uiso calc U . R 1.000000 . .
C C3 0.2564(3) 0.33182(10) 0.54483(9) 0.0147(3) Uani d . . . 1.000000 . .
C C4 0.4152(3) 0.33993(10) 0.62620(9) 0.0164(3) Uani d . . . 1.000000 . .
H H4A 0.489310 0.287611 0.645320 0.020000 Uiso calc U . R 1.000000 . .
H H4B 0.532280 0.384541 0.626462 0.020000 Uiso calc U . R 1.000000 . .
C C5 0.3480(3) 0.38275(10) 0.47822(9) 0.0169(3) Uani d U . D 1.000000 . .
O O1 0.2662(13) 0.4463(4) 0.4502(4) 0.0249(10) Uani d U P D 0.77(3) A 1
O O2 0.5453(10) 0.3501(5) 0.4566(5) 0.0175(10) Uani d U P D 0.77(3) A 1
C C6 0.6659(12) 0.3953(5) 0.3987(4) 0.0227(11) Uani d U P D 0.77(3) A 1
H H6A 0.554932 0.410360 0.352690 0.034000 Uiso calc U P R 0.77(3) A 1
H H6B 0.789728 0.360907 0.380399 0.034000 Uiso calc U P R 0.77(3) A 1
H H6C 0.734608 0.445259 0.423977 0.034000 Uiso calc U P R 0.77(3) A 1
O O1A 0.217(3) 0.4295(15) 0.4407(13) 0.028(4) Uani d U P D 0.23(3) A 2
O O2A 0.562(3) 0.3614(15) 0.4640(16) 0.020(4) Uani d U P D 0.23(3) A 2
C C6A 0.654(5) 0.4114(17) 0.4021(16) 0.0227(11) Uani d U P D 0.23(3) A 2
H H61 0.577887 0.395770 0.349261 0.034000 Uiso calc U P R 0.23(3) A 2
H H62 0.822852 0.402514 0.403452 0.034000 Uiso calc U P R 0.23(3) A 2
H H63 0.623732 0.469631 0.412130 0.034000 Uiso calc U P R 0.23(3) A 2
C C7 0.2797(3) 0.25362(12) 0.79904(10) 0.0282(4) Uani d . . . 1.000000 . .
H H7A 0.430823 0.242373 0.779177 0.042000 Uiso calc U . R 1.000000 . .
H H7B 0.230296 0.205526 0.828298 0.042000 Uiso calc U . R 1.000000 . .
H H7C 0.294223 0.301200 0.835159 0.042000 Uiso calc U . R 1.000000 . .
C C11 0.2148(3) 0.24368(10) 0.51681(9) 0.0157(3) Uani d U . D 1.000000 . .
N N1 0.0099(18) 0.2228(7) 0.4894(9) 0.026(3) Uani d U P D 0.515(11) B 1
C C12 -0.047(3) 0.1438(10) 0.4571(10) 0.034(3) Uani d U P D 0.515(11) B 1
H H12 -0.200935 0.128858 0.436165 0.041000 Uiso calc U P R 0.515(11) B 1
C C13 0.131(2) 0.0931(7) 0.4586(8) 0.020(2) Uani d U P D 0.515(11) B 1
H H13 0.104867 0.038942 0.438431 0.024000 Uiso calc U P R 0.515(11) B 1
N N2 0.363(2) 0.1157(8) 0.4892(9) 0.014(2) Uani d U P D 0.515(11) B 1
C C14 0.415(2) 0.1894(9) 0.5157(11) 0.014(2) Uani d U P D 0.515(11) B 1
H H14 0.570433 0.206163 0.532829 0.017000 Uiso calc U P R 0.515(11) B 1
N N1A 0.3885(19) 0.1948(8) 0.5184(10) 0.017(3) Uani d U P D 0.485(11) B 2
C C12A 0.388(3) 0.1129(12) 0.4908(14) 0.030(5) Uani d U P D 0.485(11) B 2
H H12A 0.523945 0.080347 0.488849 0.037000 Uiso calc U P R 0.485(11) B 2
C C13A 0.173(2) 0.0870(7) 0.4680(8) 0.017(2) Uani d U P D 0.485(11) B 2
H H13A 0.154099 0.031560 0.450708 0.020000 Uiso calc U P R 0.485(11) B 2
N N2A -0.030(2) 0.1367(8) 0.4676(8) 0.022(2) Uani d U P D 0.485(11) B 2
C C14A -0.016(2) 0.2130(9) 0.4901(10) 0.017(2) Uani d U P D 0.485(11) B 2
H H14A -0.151039 0.246924 0.489221 0.021000 Uiso calc U P R 0.485(11) B 2
C C21 0.2198(3) 0.43638(10) 0.72426(9) 0.0151(3) Uani d . . . 1.000000 . .
C C22 0.4281(3) 0.45158(11) 0.77227(9) 0.0186(3) Uani d . . . 1.000000 . .
H H22 0.555974 0.414939 0.770617 0.022000 Uiso calc U . R 1.000000 . .
C C23 0.4501(3) 0.51989(11) 0.82252(10) 0.0234(4) Uani d . . . 1.000000 . .
H H23 0.592748 0.529693 0.854927 0.028000 Uiso calc U . R 1.000000 . .
C C24 0.2649(3) 0.57356(11) 0.82541(10) 0.0246(4) Uani d . . . 1.000000 . .
H H24 0.280424 0.620516 0.859328 0.030000 Uiso calc U . R 1.000000 . .
C C25 0.0561(3) 0.55845(10) 0.77844(10) 0.0225(4) Uani d . . . 1.000000 . .
H H25 -0.071887 0.594963 0.780618 0.027000 Uiso calc U . R 1.000000 . .
C C26 0.0336(3) 0.49032(10) 0.72838(9) 0.0176(3) Uani d . . . 1.000000 . .
H H26 -0.110067 0.480364 0.696629 0.021000 Uiso calc U . R 1.000000 . .

loop_
_atom_site_aniso_label
_atom_site_aniso_U_11
_atom_site_aniso_U_22
_atom_site_aniso_U_33
_atom_site_aniso_U_12
_atom_site_aniso_U_13
_atom_site_aniso_U_23
S1 0.0247(2) 0.0162(2) 0.0189(2) -0.00207(16) 0.00108(16) 0.00217(16)
C1 0.0159(8) 0.0151(8) 0.0140(7) 0.0013(6) 0.0012(6) 0.0005(6)
C2 0.0159(8) 0.0163(8) 0.0150(8) 0.0012(6) -0.0005(6) -0.0007(6)
C3 0.0153(8) 0.0153(8) 0.0131(7) 0.0022(6) -0.0004(6) -0.0011(6)
C4 0.0156(8) 0.0212(9) 0.0120(7) 0.0031(6) -0.0009(6) -0.0012(6)
C5 0.0194(8) 0.0174(8) 0.0134(7) 0.0002(7) -0.0014(6) -0.0023(6)
O1 0.029(2) 0.0209(16) 0.0254(15) 0.0073(15) 0.0039(13) 0.0067(13)
O2 0.0171(14) 0.0184(19) 0.0178(15) -0.0029(13) 0.0048(11) 0.0038(15)
C6 0.0277(13) 0.020(3) 0.0213(11) -0.0092(18) 0.0063(8) 0.0048(18)
O1A 0.028(5) 0.032(6) 0.024(5) 0.003(4) 0.002(4) 0.015(5)
O2A 0.019(5) 0.017(5) 0.024(5) -0.002(3) 0.001(3) 0.003(3)
C6A 0.0277(13) 0.020(3) 0.0213(11) -0.0092(18) 0.0063(8) 0.0048(18)
C7 0.0409(11) 0.0242(10) 0.0183(9) 0.0001(8) -0.0029(8) 0.0049(7)
C11 0.0190(9) 0.0180(8) 0.0103(7) 0.0011(7) 0.0029(6) 0.0010(6)
N1 0.025(4) 0.024(3) 0.031(3) -0.001(2) 0.007(2) -0.009(2)
C12 0.036(4) 0.033(4) 0.035(5) 0.008(3) 0.008(3) -0.006(3)
C13 0.021(4) 0.017(3) 0.021(3) -0.003(3) 0.000(2) -0.001(2)
N2 0.021(3) 0.011(3) 0.013(3) 0.003(2) 0.004(2) 0.0007(18)
C14 0.012(3) 0.015(3) 0.016(3) 0.010(2) 0.001(2) 0.004(2)
N1A 0.022(4) 0.014(3) 0.014(3) -0.002(3) 0.003(3) -0.001(2)
C12A 0.035(6) 0.028(6) 0.028(5) -0.005(3) 0.003(3) 0.001(3)
C13A 0.017(4) 0.013(3) 0.021(3) 0.009(2) 0.003(3) 0.000(2)
N2A 0.022(3) 0.023(3) 0.023(3) 0.001(2) 0.003(2) -0.004(2)
C14A 0.010(3) 0.020(3) 0.021(3) -0.002(2) 0.000(2) -0.002(2)
C21 0.0196(8) 0.0148(8) 0.0115(7) -0.0019(6) 0.0045(6) 0.0026(6)
C22 0.0204(8) 0.0210(9) 0.0148(8) -0.0004(7) 0.0030(6) 0.0014(7)
C23 0.0282(9) 0.0266(10) 0.0150(8) -0.0086(7) 0.0005(7) -0.0004(7)
C24 0.0405(11) 0.0169(9) 0.0173(8) -0.0056(8) 0.0073(7) -0.0025(7)
C25 0.0311(10) 0.0158(8) 0.0219(8) 0.0017(7) 0.0092(7) 0.0027(7)
C26 0.0212(8) 0.0157(8) 0.0163(8) -0.0019(6) 0.0034(6) 0.0010(6)

loop_
_atom_type_symbol
_atom_type_description
_atom_type_scat_dispersion_real
_atom_type_scat_dispersion_imag
_atom_type_scat_source
C C 0.0181 0.0091 'International Tables Vol C Tables 4.2.6.8 and 6.1.1.4'
H H 0.0000 0.0000 'International Tables Vol C Tables 4.2.6.8 and 6.1.1.4'
N N 0.0311 0.0180 'International Tables Vol C Tables 4.2.6.8 and 6.1.1.4'
O O 0.0492 0.0322 'International Tables Vol C Tables 4.2.6.8 and 6.1.1.4'
S S 0.3331 0.5567 'International Tables Vol C Tables 4.2.6.8 and 6.1.1.4'

loop_
_geom_angle_atom_site_label_1
_geom_angle_atom_site_label_2
_geom_angle_atom_site_label_3
_geom_angle_site_symmetry_1
_geom_angle_site_symmetry_3
_geom_angle
_geom_angle_publ_flag
C7 S1 C1 . . 101.81(8) ?
C21 C1 C4 . . 116.76(13) ?
C21 C1 C2 . . 118.30(13) ?
C4 C1 C2 . . 88.98(11) ?
C21 C1 S1 . . 111.76(11) ?
C4 C1 S1 . . 113.20(11) ?
C2 C1 S1 . . 105.66(10) ?
C3 C2 C1 . . 89.95(11) ?
C3 C2 H2A . . 113.700000 ?
C1 C2 H2A . . 113.700000 ?
C3 C2 H2B . . 113.700000 ?
C1 C2 H2B . . 113.700000 ?
H2A C2 H2B . . 110.900000 ?
C11 C3 C5 . . 110.04(13) ?
C11 C3 C2 . . 116.40(13) ?
C5 C3 C2 . . 113.92(13) ?
C11 C3 C4 . . 114.03(13) ?
C5 C3 C4 . . 111.99(13) ?
C2 C3 C4 . . 89.10(11) ?
C1 C4 C3 . . 89.52(11) ?
C1 C4 H4A . . 113.700000 ?
C3 C4 H4A . . 113.700000 ?
C1 C4 H4B . . 113.700000 ?
C3 C4 H4B . . 113.700000 ?
H4A C4 H4B . . 111.000000 ?
O1A C5 O2A . . 128.1(13) ?
O1 C5 O2 . . 122.8(4) ?
O1A C5 C3 . . 118.8(10) ?
O1 C5 C3 . . 126.7(3) ?
O2A C5 C3 . . 112.7(9) ?
O2 C5 C3 . . 110.4(3) ?
C5 O2 C6 . . 117.2(5) ?
O2 C6 H6A . . 109.500000 ?
O2 C6 H6B . . 109.500000 ?
H6A C6 H6B . . 109.500000 ?
O2 C6 H6C . . 109.500000 ?
H6A C6 H6C . . 109.500000 ?
H6B C6 H6C . . 109.500000 ?
C5 O2A C6A . . 113.2(16) ?
O2A C6A H61 . . 109.500000 ?
O2A C6A H62 . . 109.500000 ?
H61 C6A H62 . . 109.500000 ?
O2A C6A H63 . . 109.500000 ?
H61 C6A H63 . . 109.500000 ?
H62 C6A H63 . . 109.500000 ?
S1 C7 H7A . . 109.500000 ?
S1 C7 H7B . . 109.500000 ?
H7A C7 H7B . . 109.500000 ?
S1 C7 H7C . . 109.500000 ?
H7A C7 H7C . . 109.500000 ?
H7B C7 H7C . . 109.500000 ?
N1A C11 C14A . . 119.0(6) ?
N1 C11 C14 . . 122.9(6) ?
N1 C11 C3 . . 118.4(5) ?
N1A C11 C3 . . 118.9(6) ?
C14A C11 C3 . . 122.1(6) ?
C14 C11 C3 . . 118.4(6) ?
C11 N1 C12 . . 123.4(11) ?
C13 C12 N1 . . 114.2(14) ?
C13 C12 H12 . . 122.900000 ?
N1 C12 H12 . . 122.900000 ?
C12 C13 N2 . . 123.0(10) ?
C12 C13 H13 . . 118.500000 ?
N2 C13 H13 . . 118.500000 ?
C14 N2 C13 . . 122.3(12) ?
N2 C14 C11 . . 114.0(12) ?
N2 C14 H14 . . 123.000000 ?
C11 C14 H14 . . 123.000000 ?
C11 N1A C12A . . 127.3(12) ?
C13A C12A N1A . . 111.6(15) ?
C13A C12A H12A . . 124.200000 ?
N1A C12A H12A . . 124.200000 ?
C12A C13A N2A . . 124.3(10) ?
C12A C13A H13A . . 117.900000 ?
N2A C13A H13A . . 117.900000 ?
C14A N2A C13A . . 121.3(12) ?
N2A C14A C11 . . 116.3(11) ?
N2A C14A H14A . . 121.800000 ?
C11 C14A H14A . . 121.800000 ?
C26 C21 C22 . . 118.73(15) ?
C26 C21 C1 . . 120.61(14) ?
C22 C21 C1 . . 120.65(14) ?
C23 C22 C21 . . 120.60(16) ?
C23 C22 H22 . . 119.700000 ?
C21 C22 H22 . . 119.700000 ?
C24 C23 C22 . . 120.15(16) ?
C24 C23 H23 . . 119.900000 ?
C22 C23 H23 . . 119.900000 ?
C23 C24 C25 . . 119.64(16) ?
C23 C24 H24 . . 120.200000 ?
C25 C24 H24 . . 120.200000 ?
C26 C25 C24 . . 120.31(16) ?
C26 C25 H25 . . 119.800000 ?
C24 C25 H25 . . 119.800000 ?
C25 C26 C21 . . 120.56(16) ?
C25 C26 H26 . . 119.700000 ?
C21 C26 H26 . . 119.700000 ?

loop_
_geom_bond_atom_site_label_1
_geom_bond_atom_site_label_2
_geom_bond_site_symmetry_2
_geom_bond_distance
_geom_bond_publ_flag
S1 C7 . 1.7997(18) ?
S1 C1 . 1.8274(16) ?
C1 C21 . 1.507(2) ?
C1 C4 . 1.554(2) ?
C1 C2 . 1.561(2) ?
C2 C3 . 1.547(2) ?
C2 H2A . 0.990000 ?
C2 H2B . 0.990000 ?
C3 C11 . 1.519(2) ?
C3 C5 . 1.525(2) ?
C3 C4 . 1.565(2) ?
C4 H4A . 0.990000 ?
C4 H4B . 0.990000 ?
C5 O1A . 1.200(12) ?
C5 O1 . 1.210(4) ?
C5 O2A . 1.325(14) ?
C5 O2 . 1.337(4) ?
O2 C6 . 1.448(5) ?
C6 H6A . 0.980000 ?
C6 H6B . 0.980000 ?
C6 H6C . 0.980000 ?
O2A C6A . 1.458(16) ?
C6A H61 . 0.980000 ?
C6A H62 . 0.980000 ?
C6A H63 . 0.980000 ?
C7 H7A . 0.980000 ?
C7 H7B . 0.980000 ?
C7 H7C . 0.980000 ?
C11 N1 . 1.267(11) ?
C11 N1A . 1.277(11) ?
C11 C14A . 1.449(13) ?
C11 C14 . 1.455(14) ?
N1 C12 . 1.419(19) ?
C12 C13 . 1.317(19) ?
C12 H12 . 0.950000 ?
C13 N2 . 1.427(16) ?
C13 H13 . 0.950000 ?
N2 C14 . 1.301(18) ?
C14 H14 . 0.950000 ?
N1A C12A . 1.41(2) ?
C12A C13A . 1.32(2) ?
C12A H12A . 0.950000 ?
C13A N2A . 1.420(17) ?
C13A H13A . 0.950000 ?
N2A C14A . 1.298(18) ?
C14A H14A . 0.950000 ?
C21 C26 . 1.392(2) ?
C21 C22 . 1.395(2) ?
C22 C23 . 1.391(2) ?
C22 H22 . 0.950000 ?
C23 C24 . 1.383(3) ?
C23 H23 . 0.950000 ?
C24 C25 . 1.389(3) ?
C24 H24 . 0.950000 ?
C25 C26 . 1.387(2) ?
C25 H25 . 0.950000 ?
C26 H26 . 0.950000 ?

loop_
_geom_torsion_atom_site_label_1
_geom_torsion_atom_site_label_2
_geom_torsion_atom_site_label_3
_geom_torsion_atom_site_label_4
_geom_torsion_site_symmetry_1
_geom_torsion_site_symmetry_2
_geom_torsion_site_symmetry_3
_geom_torsion_site_symmetry_4
_geom_torsion
_geom_torsion_publ_flag
C7 S1 C1 C21 . . . . -63.26(13) ?
C7 S1 C1 C4 . . . . 71.05(12) ?
C7 S1 C1 C2 . . . . 166.80(11) ?
C21 C1 C2 C3 . . . . 132.01(14) ?
C4 C1 C2 C3 . . . . 11.88(12) ?
S1 C1 C2 C3 . . . . -101.96(11) ?
C1 C2 C3 C11 . . . . 104.75(14) ?
C1 C2 C3 C5 . . . . -125.55(13) ?
C1 C2 C3 C4 . . . . -11.80(12) ?
C21 C1 C4 C3 . . . . -133.22(14) ?
C2 C1 C4 C3 . . . . -11.74(12) ?
S1 C1 C4 C3 . . . . 94.88(12) ?
C11 C3 C4 C1 . . . . -106.83(14) ?
C5 C3 C4 C1 . . . . 127.39(13) ?
C2 C3 C4 C1 . . . . 11.85(12) ?
C11 C3 C5 O1A . . . . 104.1(16) ?
C2 C3 C5 O1A . . . . -28.7(16) ?
C4 C3 C5 O1A . . . . -128.0(16) ?
C11 C3 C5 O1 . . . . 125.6(5) ?
C2 C3 C5 O1 . . . . -7.2(5) ?
C4 C3 C5 O1 . . . . -106.5(5) ?
C11 C3 C5 O2A . . . . -68.8(14) ?
C2 C3 C5 O2A . . . . 158.4(14) ?
C4 C3 C5 O2A . . . . 59.2(14) ?
C11 C3 C5 O2 . . . . -58.1(5) ?
C2 C3 C5 O2 . . . . 169.1(5) ?
C4 C3 C5 O2 . . . . 69.9(5) ?
O1 C5 O2 C6 . . . . 1.8(9) ?
C3 C5 O2 C6 . . . . -174.7(6) ?
O1A C5 O2A C6A . . . . 10.(3) ?
C3 C5 O2A C6A . . . . -178.2(17) ?
C5 C3 C11 N1 . . . . -96.7(8) ?
C2 C3 C11 N1 . . . . 34.8(8) ?
C4 C3 C11 N1 . . . . 136.5(8) ?
C5 C3 C11 N1A . . . . 80.2(9) ?
C2 C3 C11 N1A . . . . -148.3(9) ?
C4 C3 C11 N1A . . . . -46.6(9) ?
C5 C3 C11 C14A . . . . -101.3(8) ?
C2 C3 C11 C14A . . . . 30.2(8) ?
C4 C3 C11 C14A . . . . 131.9(8) ?
C5 C3 C11 C14 . . . . 77.7(9) ?
C2 C3 C11 C14 . . . . -150.8(9) ?
C4 C3 C11 C14 . . . . -49.1(9) ?
C14 C11 N1 C12 . . . . 2.(2) ?
C3 C11 N1 C12 . . . . 176.1(12) ?
C11 N1 C12 C13 . . . . 1.(2) ?
N1 C12 C13 N2 . . . . -1.(2) ?
C12 C13 N2 C14 . . . . -2.(2) ?
C13 N2 C14 C11 . . . . 4.(2) ?
N1 C11 C14 N2 . . . . -4.(2) ?
C3 C11 C14 N2 . . . . -178.6(11) ?
C14A C11 N1A C12A . . . . 5.(2) ?
C3 C11 N1A C12A . . . . -176.0(16) ?
C11 N1A C12A C13A . . . . -6.(3) ?
N1A C12A C13A N2A . . . . 3.(3) ?
C12A C13A N2A C14A . . . . 0.(3) ?
C13A N2A C14A C11 . . . . -1.(2) ?
N1A C11 C14A N2A . . . . -1.5(19) ?
C3 C11 C14A N2A . . . . 179.9(10) ?
C4 C1 C21 C26 . . . . 142.48(15) ?
C2 C1 C21 C26 . . . . 38.1(2) ?
S1 C1 C21 C26 . . . . -84.96(16) ?
C4 C1 C21 C22 . . . . -37.4(2) ?
C2 C1 C21 C22 . . . . -141.80(15) ?
S1 C1 C21 C22 . . . . 95.17(15) ?
C26 C21 C22 C23 . . . . -0.8(2) ?
C1 C21 C22 C23 . . . . 179.06(15) ?
C21 C22 C23 C24 . . . . 0.1(2) ?
C22 C23 C24 C25 . . . . 0.6(3) ?
C23 C24 C25 C26 . . . . -0.5(2) ?
C24 C25 C26 C21 . . . . -0.2(2) ?
C22 C21 C26 C25 . . . . 0.9(2) ?
C1 C21 C26 C25 . . . . -178.97(14) ?
